data_1507405
loop_
_publ_author_name
'Yu, Ming'
'Pagenkopf, Brian L.'

_publ_section_title
;
 Allylation of donor--acceptor cyclopropanes.
;
_journal_issue 24
_journal_name_full 'Organic letters'
_journal_page_first 4639
_journal_page_last 4640
_journal_paper_doi 10.1021/ol0357898
_journal_volume 5
_journal_year 2003
_chemical_formula_sum 'C22 H40 O5 Si2'
_chemical_formula_weight 440.72
_chemical_name_systematic
; 
 ? 
;
_space_group_IT_number 4
_symmetry_cell_setting monoclinic
_symmetry_space_group_name_Hall 'P 2yb'
_symmetry_space_group_name_H-M 'P 1 21 1'
_atom_sites_solution_hydrogens geom
_atom_sites_solution_primary direct
_atom_sites_solution_secondary difmap
_audit_creation_method SHELXL-97
_cell_angle_alpha 90.00
_cell_angle_beta 99.110(1)
_cell_angle_gamma 90.00
_cell_formula_units_Z 2
_cell_length_a 8.7099(1)
_cell_length_b 8.5749(1)
_cell_length_c 17.4951(3)
_cell_measurement_temperature 153(2)
_cell_volume 1290.17(3)
_computing_structure_refinement 'SHELXL-97 (Sheldrick, 1997)'
_computing_structure_solution 'SHELXS-97 (Sheldrick, 1990)'
_diffrn_ambient_temperature 153(2)
_diffrn_measured_fraction_theta_full 0.997
_diffrn_measured_fraction_theta_max 0.997
_diffrn_measurement_device_type 'Nonius Kappa CCD'
_diffrn_measurement_method \w-scans
_diffrn_radiation_monochromator graphite
_diffrn_radiation_source 'fine-focus sealed tube'
_diffrn_radiation_type MoK\a
_diffrn_radiation_wavelength 0.71073
_diffrn_reflns_av_R_equivalents 0.0000
_diffrn_reflns_av_sigmaI/netI 0.0328
_diffrn_reflns_limit_h_max 11
_diffrn_reflns_limit_h_min -11
_diffrn_reflns_limit_k_max 11
_diffrn_reflns_limit_k_min -10
_diffrn_reflns_limit_l_max 22
_diffrn_reflns_limit_l_min -22
_diffrn_reflns_number 5756
_diffrn_reflns_theta_full 27.49
_diffrn_reflns_theta_max 27.49
_diffrn_reflns_theta_min 3.07
_exptl_absorpt_coefficient_mu 0.164
_exptl_absorpt_correction_type none
_exptl_crystal_colour colorless
_exptl_crystal_density_diffrn 1.134
_exptl_crystal_density_method 'not measured'
_exptl_crystal_description plates
_exptl_crystal_F_000 480
_exptl_crystal_size_max 0.30
_exptl_crystal_size_mid 0.23
_exptl_crystal_size_min 0.08
_refine_diff_density_max 0.543
_refine_diff_density_min -0.372
_refine_diff_density_rms 0.044
_refine_ls_abs_structure_details 'Flack H D (1983), Acta Cryst. A39, 876-881'
_refine_ls_abs_structure_Flack 0.00(10)
_refine_ls_extinction_method none
_refine_ls_goodness_of_fit_ref 1.011
_refine_ls_hydrogen_treatment mixed
_refine_ls_matrix_type full
_refine_ls_number_parameters 351
_refine_ls_number_reflns 5756
_refine_ls_number_restraints 1
_refine_ls_restrained_S_all 1.011
_refine_ls_R_factor_all 0.0494
_refine_ls_R_factor_gt 0.0423
_refine_ls_shift/su_max 0.042
_refine_ls_shift/su_mean 0.001
_refine_ls_structure_factor_coef Fsqd
_refine_ls_weighting_details 'calc w=1/[\s^2^(Fo^2^)+(0.0532P)^2^+0.6297P] where P=(Fo^2^+2Fc^2^)/3'
_refine_ls_weighting_scheme calc
_refine_ls_wR_factor_gt 0.1034
_refine_ls_wR_factor_ref 0.1083
_reflns_number_gt 5238
_reflns_number_total 5756
_reflns_threshold_expression >2sigma(I)
_cod_data_source_file ol0357898si20030916_021717.cif
_cod_data_source_block ym1067
_cod_depositor_comments
;
The following automatic conversions were performed:

'_symmetry_cell_setting' value 'Monoclinic' changed to 'monoclinic'
according to /home/saulius/struct/CIF-dictionaries/cif_core.dic
dictionary named 'cif_core.dic' version 2.4.1 from 2010-06-29.

Automatic conversion script
Id: cif_fix_values 1715 2011-07-08 13:25:40Z adriana 
;
_cod_original_sg_symbol_H-M P21
_cod_database_code 1507405

loop_
_symmetry_equiv_pos_as_xyz
'x, y, z'
'-x, y+1/2, -z'

loop_
_atom_site_label
_atom_site_type_symbol
_atom_site_fract_x
_atom_site_fract_y
_atom_site_fract_z
_atom_site_U_iso_or_equiv
_atom_site_adp_type
_atom_site_occupancy
_atom_site_symmetry_multiplicity
_atom_site_calc_flag
_atom_site_refinement_flags
Si1 Si 0.38287(7) 0.21137(6) 0.34271(3) 0.02801(14) Uani 1 1 d .
O2 O 0.26029(18) 0.21538(18) 0.26004(8) 0.0316(3) Uani 1 1 d .
C3 C 0.2375(2) 0.3544(2) 0.21484(11) 0.0250(4) Uani 1 1 d .
C4 C 0.0941(3) 0.3351(3) 0.15381(12) 0.0285(5) Uani 1 1 d .
O5 O 0.13153(19) 0.23853(18) 0.09126(8) 0.0338(4) Uani 1 1 d .
C6 C 0.1560(3) 0.3286(3) 0.03021(12) 0.0301(5) Uani 1 1 d .
C7 C 0.1249(3) 0.4976(3) 0.04516(12) 0.0280(4) Uani 1 1 d .
C8 C 0.0352(2) 0.4887(3) 0.11416(12) 0.0275(4) Uani 1 1 d .
C9 C 0.0427(2) 0.6261(3) 0.17039(12) 0.0288(4) Uani 1 1 d .
O10 O 0.19073(16) 0.63153(18) 0.22017(8) 0.0273(3) Uani 1 1 d .
C11 C 0.2200(3) 0.4941(2) 0.26664(12) 0.0261(4) Uani 1 1 d .
C12 C 0.3686(3) 0.5256(3) 0.32333(13) 0.0321(5) Uani 1 1 d .
O13 O 0.4126(2) 0.39289(18) 0.37060(9) 0.0358(4) Uani 1 1 d .
C14 C 0.5722(3) 0.1247(4) 0.32414(15) 0.0439(6) Uani 1 1 d .
C15 C 0.5461(5) -0.0227(5) 0.2751(3) 0.1017(18) Uani 1 1 d .
H15A H 0.6451 -0.0630 0.2670 0.153 Uiso 1 1 d R
H15B H 0.4915 -0.1009 0.2994 0.153 Uiso 1 1 d R
H15C H 0.4861 0.0053 0.2261 0.153 Uiso 1 1 d R
C16 C 0.6524(4) 0.2481(6) 0.2777(2) 0.0768(12) Uani 1 1 d .
H16A H 0.7497 0.2078 0.2672 0.115 Uiso 1 1 d R
H16B H 0.5859 0.2706 0.2298 0.115 Uiso 1 1 d R
H16C H 0.6705 0.3419 0.3078 0.115 Uiso 1 1 d R
C17 C 0.6861(3) 0.0936(4) 0.39780(18) 0.0550(8) Uani 1 1 d .
H17A H 0.7799 0.0498 0.3846 0.082 Uiso 1 1 d R
H17B H 0.7097 0.1895 0.4255 0.082 Uiso 1 1 d R
H17C H 0.6407 0.0214 0.4298 0.082 Uiso 1 1 d R
C18 C 0.2826(3) 0.1112(4) 0.41649(14) 0.0466(6) Uani 1 1 d .
C19 C 0.2768(6) -0.0690(5) 0.4013(2) 0.0814(12) Uani 1 1 d .
H19A H 0.2253 -0.1194 0.4391 0.122 Uiso 1 1 d R
H19B H 0.2207 -0.0893 0.3504 0.122 Uiso 1 1 d R
H19C H 0.3807 -0.1088 0.4049 0.122 Uiso 1 1 d R
C20 C 0.1235(4) 0.1853(8) 0.4125(2) 0.113(2) Uani 1 1 d .
H20A H 0.0705 0.1356 0.4501 0.169 Uiso 1 1 d R
H20B H 0.1301 0.2953 0.4225 0.169 Uiso 1 1 d R
H20C H 0.0670 0.1674 0.3616 0.169 Uiso 1 1 d R
C21 C 0.3722(3) 0.1370(4) 0.49851(14) 0.0524(7) Uani 1 1 d .
H21A H 0.3186 0.0853 0.5352 0.079 Uiso 1 1 d R
H21B H 0.4750 0.0945 0.5017 0.079 Uiso 1 1 d R
H21C H 0.3789 0.2466 0.5099 0.079 Uiso 1 1 d R
O22 O 0.1968(2) 0.2688(2) -0.02532(10) 0.0417(4) Uani 1 1 d .
Si23 Si 0.30612(7) 0.62424(8) 0.03944(3) 0.03061(14) Uani 1 1 d .
C24 C 0.3253(4) 0.6154(4) -0.06538(15) 0.0481(6) Uani 1 1 d .
C25 C 0.2749(4) 0.8288(3) 0.06788(17) 0.0423(6) Uani 1 1 d .
C26 C 0.4894(3) 0.5491(4) 0.09695(17) 0.0435(6) Uani 1 1 d .
C27 C -0.0952(3) 0.6206(4) 0.21503(14) 0.0404(5) Uani 1 1 d .
C28 C -0.0779(3) 0.7311(4) 0.28248(16) 0.0491(7) Uani 1 1 d .
C29 C -0.0875(4) 0.6908(6) 0.3543(2) 0.0647(9) Uani 1 1 d .
H3 H 0.329(3) 0.372(3) 0.1890(13) 0.022(6) Uiso 1 1 d .
H4 H 0.015(3) 0.284(3) 0.1747(14) 0.029(6) Uiso 1 1 d .
H7 H 0.054(3) 0.535(3) 0.0010(16) 0.035(7) Uiso 1 1 d .
H8 H -0.068(3) 0.468(3) 0.0944(15) 0.036(7) Uiso 1 1 d .
H9 H 0.034(3) 0.726(3) 0.1423(13) 0.027(6) Uiso 1 1 d .
H11 H 0.132(3) 0.476(3) 0.2936(14) 0.028(6) Uiso 1 1 d .
H12A H 0.349(3) 0.617(4) 0.3561(16) 0.045(7) Uiso 1 1 d .
H12B H 0.455(4) 0.556(4) 0.2955(18) 0.052(9) Uiso 1 1 d .
H24A H 0.425(4) 0.660(4) -0.0705(17) 0.050(8) Uiso 1 1 d .
H24B H 0.324(5) 0.506(5) -0.082(2) 0.077(12) Uiso 1 1 d .
H24C H 0.242(4) 0.675(5) -0.095(2) 0.076(12) Uiso 1 1 d .
H25A H 0.353(5) 0.884(5) 0.057(2) 0.074(12) Uiso 1 1 d .
H25B H 0.177(4) 0.874(4) 0.0438(17) 0.042(8) Uiso 1 1 d .
H25C H 0.270(4) 0.844(4) 0.123(2) 0.055(9) Uiso 1 1 d .
H26A H 0.575(5) 0.610(5) 0.080(2) 0.077(11) Uiso 1 1 d .
H26B H 0.498(4) 0.575(4) 0.155(2) 0.064(10) Uiso 1 1 d .
H26C H 0.505(4) 0.425(5) 0.0891(19) 0.065(10) Uiso 1 1 d .
H27A H -0.118(3) 0.517(4) 0.2334(17) 0.045(8) Uiso 1 1 d .
H27B H -0.187(3) 0.651(3) 0.1758(14) 0.033(6) Uiso 1 1 d .
H28 H -0.056(4) 0.843(5) 0.266(2) 0.064(10) Uiso 1 1 d .
H29A H -0.124(5) 0.588(5) 0.361(2) 0.071(12) Uiso 1 1 d .
H29B H -0.074(4) 0.767(4) 0.4019(19) 0.059(9) Uiso 1 1 d .

loop_
_atom_site_aniso_label
_atom_site_aniso_U_11
_atom_site_aniso_U_22
_atom_site_aniso_U_33
_atom_site_aniso_U_23
_atom_site_aniso_U_13
_atom_site_aniso_U_12
Si1 0.0337(3) 0.0224(3) 0.0248(3) 0.0015(2) -0.0051(2) -0.0014(3)
O2 0.0441(8) 0.0197(7) 0.0267(7) 0.0013(7) -0.0081(6) -0.0028(7)
C3 0.0269(10) 0.0219(10) 0.0242(10) 0.0019(8) -0.0025(8) -0.0003(8)
C4 0.0299(11) 0.0282(12) 0.0252(10) -0.0035(9) -0.0025(8) -0.0051(9)
O5 0.0446(9) 0.0256(8) 0.0273(7) -0.0043(6) -0.0062(6) -0.0010(7)
C6 0.0283(10) 0.0324(12) 0.0260(10) -0.0030(9) -0.0070(8) -0.0024(9)
C7 0.0285(11) 0.0297(11) 0.0233(10) 0.0013(8) -0.0037(8) 0.0024(9)
C8 0.0225(10) 0.0328(11) 0.0248(10) -0.0019(8) -0.0033(8) -0.0017(9)
C9 0.0260(9) 0.0300(11) 0.0279(10) 0.0012(10) -0.0036(8) 0.0065(10)
O10 0.0290(7) 0.0219(7) 0.0282(7) -0.0009(6) -0.0045(5) 0.0021(6)
C11 0.0298(11) 0.0215(10) 0.0248(10) 0.0003(8) -0.0028(8) 0.0019(8)
C12 0.0395(13) 0.0206(11) 0.0313(11) -0.0028(9) -0.0097(9) 0.0009(9)
O13 0.0447(9) 0.0226(8) 0.0330(8) -0.0005(6) -0.0152(7) 0.0009(7)
C14 0.0469(14) 0.0393(13) 0.0423(13) -0.0015(12) -0.0028(11) 0.0131(13)
C15 0.065(2) 0.084(3) 0.143(4) -0.063(3) -0.023(3) 0.032(2)
C16 0.061(2) 0.108(3) 0.067(2) 0.032(2) 0.0277(17) 0.025(2)
C17 0.0362(13) 0.068(2) 0.0569(16) 0.0150(15) -0.0034(12) 0.0016(13)
C18 0.0502(14) 0.0536(16) 0.0326(12) 0.0117(12) -0.0038(10) -0.0120(14)
C19 0.111(3) 0.056(2) 0.072(2) 0.0163(18) -0.002(2) -0.037(2)
C20 0.0350(15) 0.240(7) 0.065(2) 0.072(3) 0.0124(14) 0.013(3)
C21 0.0589(16) 0.0663(19) 0.0298(12) 0.0073(14) 0.0000(11) 0.0129(16)
O22 0.0499(10) 0.0416(10) 0.0317(8) -0.0099(7) 0.0006(7) 0.0021(8)
Si23 0.0307(3) 0.0311(3) 0.0288(3) 0.0035(3) 0.0010(2) -0.0017(3)
C24 0.0536(16) 0.0557(17) 0.0367(13) 0.0066(14) 0.0119(12) 0.0008(16)
C25 0.0481(16) 0.0305(13) 0.0468(16) 0.0028(11) 0.0032(12) -0.0074(12)
C26 0.0297(12) 0.0532(16) 0.0469(15) 0.0132(13) 0.0033(11) 0.0003(11)
C27 0.0286(11) 0.0549(16) 0.0365(12) -0.0007(13) 0.0016(9) 0.0090(12)
C28 0.0425(14) 0.0571(18) 0.0485(15) -0.0067(14) 0.0095(11) 0.0145(14)
C29 0.0603(19) 0.089(3) 0.0487(17) -0.0149(19) 0.0191(14) 0.009(2)

loop_
_atom_type_symbol
_atom_type_description
_atom_type_scat_dispersion_real
_atom_type_scat_dispersion_imag
_atom_type_scat_source
C C 0.0033 0.0016 'International Tables Vol C Tables 4.2.6.8 and 6.1.1.4'
H H 0.0000 0.0000 'International Tables Vol C Tables 4.2.6.8 and 6.1.1.4'
O O 0.0106 0.0060 'International Tables Vol C Tables 4.2.6.8 and 6.1.1.4'
Si Si 0.0817 0.0704 'International Tables Vol C Tables 4.2.6.8 and 6.1.1.4'

loop_
_geom_angle_atom_site_label_1
_geom_angle_atom_site_label_2
_geom_angle_atom_site_label_3
_geom_angle
O13 Si1 O2 106.84(8)
O13 Si1 C18 107.37(12)
O2 Si1 C18 107.70(10)
O13 Si1 C14 108.94(12)
O2 Si1 C14 108.57(10)
C18 Si1 C14 116.98(13)
C3 O2 Si1 121.00(12)
O2 C3 C4 108.98(17)
O2 C3 C11 110.19(16)
C4 C3 C11 110.81(17)
O2 C3 H3 109.3(14)
C4 C3 H3 109.0(13)
C11 C3 H3 108.5(14)
O5 C4 C3 109.57(18)
O5 C4 C8 104.32(17)
C3 C4 C8 113.70(17)
O5 C4 H4 107.3(16)
C3 C4 H4 110.5(15)
C8 C4 H4 111.1(16)
C6 O5 C4 110.50(17)
O22 C6 O5 119.7(2)
O22 C6 C7 129.5(2)
O5 C6 C7 110.77(18)
C6 C7 C8 102.50(18)
C6 C7 Si23 111.15(15)
C8 C7 Si23 126.05(15)
C6 C7 H7 107.1(17)
C8 C7 H7 107.6(15)
Si23 C7 H7 101.3(16)
C9 C8 C4 113.10(17)
C9 C8 C7 119.38(19)
C4 C8 C7 102.79(18)
C9 C8 H8 109.3(17)
C4 C8 H8 103.6(17)
C7 C8 H8 107.4(16)
O10 C9 C8 110.94(17)
O10 C9 C27 113.09(17)
C8 C9 C27 110.3(2)
O10 C9 H9 105.3(13)
C8 C9 H9 110.9(14)
C27 C9 H9 106.2(14)
C11 O10 C9 112.29(16)
O10 C11 C3 109.56(16)
O10 C11 C12 106.23(17)
C3 C11 C12 111.79(18)
O10 C11 H11 109.0(15)
C3 C11 H11 108.8(15)
C12 C11 H11 111.4(15)
O13 C12 C11 111.01(18)
O13 C12 H12A 110.3(17)
C11 C12 H12A 107.7(16)
O13 C12 H12B 110.0(19)
C11 C12 H12B 111.0(18)
H12A C12 H12B 107(2)
C12 O13 Si1 124.82(13)
C17 C14 C15 110.5(3)
C17 C14 C16 105.9(3)
C15 C14 C16 107.9(3)
C17 C14 Si1 113.24(19)
C15 C14 Si1 111.6(2)
C16 C14 Si1 107.3(2)
C14 C15 H15A 108.9
C14 C15 H15B 111.7
H15A C15 H15B 109.5
C14 C15 H15C 107.9
H15A C15 H15C 109.5
H15B C15 H15C 109.5
C14 C16 H16A 109.7
C14 C16 H16B 109.4
H16A C16 H16B 109.5
C14 C16 H16C 109.3
H16A C16 H16C 109.5
H16B C16 H16C 109.5
C14 C17 H17A 109.3
C14 C17 H17B 109.6
H17A C17 H17B 109.5
C14 C17 H17C 109.5
H17A C17 H17C 109.5
H17B C17 H17C 109.5
C20 C18 C21 107.9(3)
C20 C18 C19 113.6(4)
C21 C18 C19 107.4(3)
C20 C18 Si1 107.4(2)
C21 C18 Si1 110.7(2)
C19 C18 Si1 109.9(2)
C18 C19 H19A 109.4
C18 C19 H19B 109.5
H19A C19 H19B 109.5
C18 C19 H19C 109.5
H19A C19 H19C 109.5
H19B C19 H19C 109.5
C18 C20 H20A 108.5
C18 C20 H20B 112.1
H20A C20 H20B 109.5
C18 C20 H20C 107.8
H20A C20 H20C 109.5
H20B C20 H20C 109.5
C18 C21 H21A 109.3
C18 C21 H21B 109.3
H21A C21 H21B 109.5
C18 C21 H21C 109.8
H21A C21 H21C 109.5
H21B C21 H21C 109.5
C25 Si23 C26 109.38(14)
C25 Si23 C24 109.96(15)
C26 Si23 C24 108.31(14)
C25 Si23 C7 111.21(12)
C26 Si23 C7 114.55(11)
C24 Si23 C7 103.20(12)
Si23 C24 H24A 107.2(18)
Si23 C24 H24B 109(2)
H24A C24 H24B 109(3)
Si23 C24 H24C 109(2)
H24A C24 H24C 110(3)
H24B C24 H24C 112(3)
Si23 C25 H25A 108(3)
Si23 C25 H25B 114.6(18)
H25A C25 H25B 110(3)
Si23 C25 H25C 115(2)
H25A C25 H25C 108(3)
H25B C25 H25C 102(3)
Si23 C26 H26A 106(2)
Si23 C26 H26B 112.2(19)
H26A C26 H26B 104(3)
Si23 C26 H26C 112.6(18)
H26A C26 H26C 112(3)
H26B C26 H26C 110(3)
C28 C27 C9 113.0(2)
C28 C27 H27A 108.5(18)
C9 C27 H27A 114.3(18)
C28 C27 H27B 110.0(15)
C9 C27 H27B 104.2(14)
H27A C27 H27B 107(2)
C29 C28 C27 124.8(4)
C29 C28 H28 123(2)
C27 C28 H28 112(2)
C28 C29 H29A 116(2)
C28 C29 H29B 125.5(19)
H29A C29 H29B 118(3)

loop_
_geom_bond_atom_site_label_1
_geom_bond_atom_site_label_2
_geom_bond_distance
Si1 O13 1.6395(16)
Si1 O2 1.6566(14)
Si1 C18 1.877(3)
Si1 C14 1.883(3)
O2 C3 1.427(2)
C3 C4 1.518(3)
C3 C11 1.524(3)
C3 H3 0.99(2)
C4 O5 1.450(3)
C4 C8 1.539(3)
C4 H4 0.94(3)
O5 C6 1.362(3)
C6 O22 1.201(3)
C6 C7 1.505(3)
C7 C8 1.540(3)
C7 Si23 1.932(2)
C7 H7 0.97(3)
C8 C9 1.530(3)
C8 H8 0.93(3)
C9 O10 1.438(2)
C9 C27 1.534(3)
C9 H9 0.98(3)
O10 C11 1.432(3)
C11 C12 1.525(3)
C11 H11 0.97(3)
C12 O13 1.423(3)
C12 H12A 1.00(3)
C12 H12B 0.99(3)
C14 C17 1.520(4)
C14 C15 1.525(5)
C14 C16 1.564(5)
C15 H15A 0.9601
C15 H15B 0.9599
C15 H15C 0.9600
C16 H16A 0.9600
C16 H16B 0.9601
C16 H16C 0.9600
C17 H17A 0.9600
C17 H17B 0.9600
C17 H17C 0.9600
C18 C20 1.516(5)
C18 C21 1.537(3)
C18 C19 1.568(5)
C19 H19A 0.9600
C19 H19B 0.9600
C19 H19C 0.9601
C20 H20A 0.9600
C20 H20B 0.9600
C20 H20C 0.9600
C21 H21A 0.9601
C21 H21B 0.9600
C21 H21C 0.9600
Si23 C25 1.855(3)
Si23 C26 1.862(3)
Si23 C24 1.869(3)
C24 H24A 0.96(3)
C24 H24B 0.98(5)
C24 H24C 0.97(4)
C25 H25A 0.87(4)
C25 H25B 0.97(3)
C25 H25C 0.98(3)
C26 H26A 0.99(4)
C26 H26B 1.03(3)
C26 H26C 1.09(4)
C27 C28 1.502(4)
C27 H27A 0.98(3)
C27 H27B 1.00(3)
C28 C29 1.319(5)
C28 H28 1.03(4)
C29 H29A 0.95(4)
C29 H29B 1.05(3)

loop_
_geom_torsion_atom_site_label_1
_geom_torsion_atom_site_label_2
_geom_torsion_atom_site_label_3
_geom_torsion_atom_site_label_4
_geom_torsion
O13 Si1 O2 C3 18.95(18)
C18 Si1 O2 C3 134.04(18)
C14 Si1 O2 C3 -98.40(18)
Si1 O2 C3 C4 -166.75(14)
Si1 O2 C3 C11 -45.0(2)
O2 C3 C4 O5 -77.3(2)
C11 C3 C4 O5 161.28(17)
O2 C3 C4 C8 166.41(17)
C11 C3 C4 C8 45.0(2)
C3 C4 O5 C6 -100.4(2)
C8 C4 O5 C6 21.7(2)
C4 O5 C6 O22 175.9(2)
C4 O5 C6 C7 -4.2(2)
O22 C6 C7 C8 164.9(2)
O5 C6 C7 C8 -15.1(2)
O22 C6 C7 Si23 -58.1(3)
O5 C6 C7 Si23 122.00(16)
O5 C4 C8 C9 -159.78(17)
C3 C4 C8 C9 -40.5(3)
O5 C4 C8 C7 -29.7(2)
C3 C4 C8 C7 89.6(2)
C6 C7 C8 C9 152.82(18)
Si23 C7 C8 C9 24.6(3)
C6 C7 C8 C4 26.7(2)
Si23 C7 C8 C4 -101.5(2)
C4 C8 C9 O10 46.7(2)
C7 C8 C9 O10 -74.4(2)
C4 C8 C9 C27 -79.3(2)
C7 C8 C9 C27 159.57(19)
C8 C9 O10 C11 -61.0(2)
C27 C9 O10 C11 63.5(3)
C9 O10 C11 C3 66.5(2)
C9 O10 C11 C12 -172.59(17)
O2 C3 C11 O10 -177.61(16)
C4 C3 C11 O10 -56.9(2)
O2 C3 C11 C12 64.9(2)
C4 C3 C11 C12 -174.39(19)
O10 C11 C12 O13 -177.49(19)
C3 C11 C12 O13 -58.0(3)
C11 C12 O13 Si1 32.8(3)
O2 Si1 O13 C12 -12.8(2)
C18 Si1 O13 C12 -128.1(2)
C14 Si1 O13 C12 104.3(2)
O13 Si1 C14 C17 72.3(2)
O2 Si1 C14 C17 -171.7(2)
C18 Si1 C14 C17 -49.6(3)
O13 Si1 C14 C15 -162.3(3)
O2 Si1 C14 C15 -46.3(3)
C18 Si1 C14 C15 75.8(3)
O13 Si1 C14 C16 -44.2(2)
O2 Si1 C14 C16 71.8(2)
C18 Si1 C14 C16 -166.2(2)
O13 Si1 C18 C20 65.8(3)
O2 Si1 C18 C20 -48.9(3)
C14 Si1 C18 C20 -171.4(3)
O13 Si1 C18 C21 -51.7(2)
O2 Si1 C18 C21 -166.5(2)
C14 Si1 C18 C21 71.0(3)
O13 Si1 C18 C19 -170.2(2)
O2 Si1 C18 C19 75.1(2)
C14 Si1 C18 C19 -47.4(3)
C6 C7 Si23 C25 -174.06(16)
C8 C7 Si23 C25 -49.4(2)
C6 C7 Si23 C26 -49.4(2)
C8 C7 Si23 C26 75.2(2)
C6 C7 Si23 C24 68.09(19)
C8 C7 Si23 C24 -167.3(2)
O10 C9 C27 C28 43.1(3)
C8 C9 C27 C28 167.9(2)
C9 C27 C28 C29 -125.9(3)

loop_
_cod_related_entry_id
_cod_related_entry_code
_cod_related_entry_database
1 21200288 ChemSpider
